data_4518831
loop_
_publ_author_name
'Xie, Ming-Sheng'
'Li, Ning'
'Tian, Yin'
'Wu, Xiao-Xia'
'Deng, Yun'
'Qu, Gui-Rong'
'Guo, Hai-Ming'

_publ_section_title
;
 Dynamic Kinetic Resolution of Carboxylic Esters Catalyzed by Chiral PPY
 N-Oxides: Synthesis of Nonsteroidal Anti-Inflammatory Drugs and
 Mechanistic Insights
;
_journal_issue 13
_journal_name_full 'ACS Catalysis'
_journal_page_first 8183
_journal_page_last 8196
_journal_paper_doi 10.1021/acscatal.1c01438
_journal_volume 11
_journal_year 2021
_chemical_absolute_configuration ad
_chemical_formula_moiety 'Cl, C H2 Cl2, C27 H31 N4 O2, C27 H30 N4 O2, H2 O'
_chemical_formula_sum 'C55 H65 Cl3 N8 O5'
_chemical_formula_weight 1024.50
_space_group_crystal_system orthorhombic
_space_group_IT_number 19
_space_group_name_Hall 'P 2ac 2ab'
_space_group_name_H-M_alt 'P 21 21 21'
_atom_sites_solution_hydrogens mixed
_atom_sites_solution_primary dual
_audit_creation_date 2021-06-06
_audit_creation_method
;
Olex2 1.3
(compiled 2020.06.28 svn.raecde09e for OlexSys, GUI svn.r6132)
;
_cell_angle_alpha 90
_cell_angle_beta 90
_cell_angle_gamma 90
_cell_formula_units_Z 4
_cell_length_a 14.6667(2)
_cell_length_b 15.3682(2)
_cell_length_c 23.1466(3)
_cell_measurement_reflns_used 34566
_cell_measurement_temperature 170.00(10)
_cell_measurement_theta_max 71.3160
_cell_measurement_theta_min 3.7630
_cell_volume 5217.26(12)
_computing_cell_refinement 'CrysAlisPro 1.171.40.53 (Rigaku OD, 2019)'
_computing_data_collection 'CrysAlisPro 1.171.40.53 (Rigaku OD, 2019)'
_computing_data_reduction 'CrysAlisPro 1.171.40.53 (Rigaku OD, 2019)'
_computing_molecular_graphics 'Olex2 1.3 (Dolomanov et al., 2009)'
_computing_publication_material 'Olex2 1.3 (Dolomanov et al., 2009)'
_computing_structure_refinement 'SHELXL 2018/3 (Sheldrick, 2015)'
_computing_structure_solution 'SHELXT 2018/2 (Sheldrick, 2018)'
_diffrn_ambient_environment N~2~
_diffrn_ambient_temperature 170.00(10)
_diffrn_detector 'CCD plate'
_diffrn_detector_area_resol_mean 8.0521
_diffrn_detector_type EosS2
_diffrn_measured_fraction_theta_full 1.000
_diffrn_measured_fraction_theta_max 0.993
_diffrn_measurement_details
;
List of Runs (angles in degrees, time in seconds):

  # Type    Start    End  Width  t~exp~   \w     \q     \k     \f   Frames
--------------------------------------------------------------------------
  1  \w    -81.00  11.00   1.00    3.95    --  -35.62 110.00  -1.00   92
  2  \w     14.00 106.00   1.00    3.95    --   35.62  28.00 154.00   92
  3  \w     85.00 177.00   1.00   15.78    --  107.12  28.00 154.00   92
  4  \w     37.00 110.00   1.00   15.78    --  107.12-101.00 164.00   73
  5  \w    100.00 177.00   1.00   15.78    --  107.12 110.00  -1.00   77
  6  \w   -103.00 -19.00   1.00    3.95    --  -35.62 -57.00-180.00   84
  7  \w      4.00  76.00   1.00    3.95    --   35.62-101.00 164.00   72
  8  \w     55.00 108.00   1.00    3.95    --   35.62-178.00 -60.00   53
  9  \w     57.00 108.00   1.00    3.95    --   35.62 178.00 -30.00   51
 10  \w     39.00 125.00   1.00   15.78    --  107.12 -45.00-150.00   86
 11  \w     90.00 176.00   1.00   15.78    --  107.12  45.00  60.00   86
 12  \w     37.00 113.00   1.00   15.78    --  107.12-111.00-150.00   76
 13  \w     37.00 129.00   1.00   15.78    --  107.12 -30.00 -30.00   92
 14  \w     40.00 125.00   1.00   15.78    --  107.12 -61.00 -90.00   85
 15  \w     38.00 110.00   1.00   15.78    --  107.12 -95.00 120.00   72
 16  \w     37.00 129.00   1.00   15.78    --  107.12 -30.00 120.00   92
 17  \w   -103.00 -19.00   1.00    3.95    --  -35.62 -57.00  30.00   84
 18  \w   -103.00  -9.00   1.00    3.95    --  -35.62 -77.00 -60.00   94
 19  \w   -103.00  -9.00   1.00    3.95    --  -35.62 -77.00 150.00   94
 20  \w     57.00 108.00   1.00    3.95    --   35.62 178.00  30.00   51
 21  \w    -34.00 105.00   1.00    3.95    --   35.62   0.00  30.00  139
 22  \w     69.00 178.00   1.00   15.78    --  107.12  15.00-120.00  109
 23  \w     80.00 175.00   1.00   15.78    --  107.12  77.00   0.00   95
 24  \w     86.00 177.00   1.00   15.78    --  107.12  30.00 -60.00   91
 25  \w     80.00 175.00   1.00   15.78    --  107.12  77.00-120.00   95
 26  \w     89.00 174.00   1.00   15.78    --  107.12  61.00  90.00   85
 27  \w     38.00 110.00   1.00   15.78    --  107.12 -95.00  30.00   72
 28  \w     80.00 175.00   1.00   15.78    --  107.12  77.00 -60.00   95
 29  \w     38.00 110.00   1.00   15.78    --  107.12 -95.00 -90.00   72
 30  \w     80.00 175.00   1.00   15.78    --  107.12  77.00 150.00   95
 31  \w     86.00 177.00   1.00   15.78    --  107.12  30.00   0.00   91
 32  \w   -103.00  -9.00   1.00    3.95    --  -35.62 -77.00-120.00   94
 33  \w   -108.00 -35.00   1.00    3.95    --  -35.62-178.00-120.00   73
 34  \w   -103.00  -9.00   1.00    3.95    --  -35.62 -77.00  30.00   94
;
_diffrn_measurement_device 'four-circle diffractometer'
_diffrn_measurement_device_type 'SuperNova, Dual, Cu at home/near, EosS2'
_diffrn_measurement_method '\w scans'
_diffrn_orient_matrix_type 'CrysAlisPro convention (1999,Acta A55,543-557)'
_diffrn_orient_matrix_UB_11 -0.0096722000
_diffrn_orient_matrix_UB_12 -0.0769581000
_diffrn_orient_matrix_UB_13 0.0421843000
_diffrn_orient_matrix_UB_21 -0.0397659000
_diffrn_orient_matrix_UB_22 -0.0562776000
_diffrn_orient_matrix_UB_23 -0.0489871000
_diffrn_orient_matrix_UB_31 0.0967518000
_diffrn_orient_matrix_UB_32 -0.0308455000
_diffrn_orient_matrix_UB_33 -0.0158994000
_diffrn_radiation_monochromator mirror
_diffrn_radiation_probe x-ray
_diffrn_radiation_type 'Cu K\a'
_diffrn_radiation_wavelength 1.54184
_diffrn_reflns_av_R_equivalents 0.0596
_diffrn_reflns_av_unetI/netI 0.0297
_diffrn_reflns_Laue_measured_fraction_full 1.000
_diffrn_reflns_Laue_measured_fraction_max 0.993
_diffrn_reflns_limit_h_max 17
_diffrn_reflns_limit_h_min -16
_diffrn_reflns_limit_k_max 18
_diffrn_reflns_limit_k_min -18
_diffrn_reflns_limit_l_max 28
_diffrn_reflns_limit_l_min -28
_diffrn_reflns_number 68685
_diffrn_reflns_point_group_measured_fraction_full 1.000
_diffrn_reflns_point_group_measured_fraction_max 0.990
_diffrn_reflns_theta_full 67.684
_diffrn_reflns_theta_max 71.809
_diffrn_reflns_theta_min 3.452
_diffrn_source 'micro-focus sealed X-ray tube'
_diffrn_source_type 'SuperNova (Cu) X-ray Source'
_exptl_absorpt_coefficient_mu 2.040
_exptl_absorpt_correction_T_max 1.00000
_exptl_absorpt_correction_T_min 0.50010
_exptl_absorpt_correction_type multi-scan
_exptl_absorpt_process_details
;
CrysAlisPro 1.171.40.53 (Rigaku Oxford Diffraction, 2019)
Empirical absorption correction using spherical harmonics,
 implemented in SCALE3 ABSPACK scaling algorithm.
;
_exptl_crystal_colour 'clear light colourless'
_exptl_crystal_colour_lustre clear
_exptl_crystal_colour_modifier light
_exptl_crystal_colour_primary colourless
_exptl_crystal_density_diffrn 1.304
_exptl_crystal_description 'rect. Prism'
_exptl_crystal_F_000 2168
_exptl_crystal_size_max 0.15
_exptl_crystal_size_mid 0.07
_exptl_crystal_size_min 0.06
_refine_diff_density_max 0.816
_refine_diff_density_min -0.791
_refine_diff_density_rms 0.058
_refine_ls_abs_structure_details
;
 Flack x determined using 4108 quotients [(I+)-(I-)]/[(I+)+(I-)]
 (Parsons, Flack and Wagner, Acta Cryst. B69 (2013) 249-259).
;
_refine_ls_abs_structure_Flack 0.007(4)
_refine_ls_extinction_method none
_refine_ls_goodness_of_fit_ref 1.037
_refine_ls_hydrogen_treatment mixed
_refine_ls_matrix_type full
_refine_ls_number_parameters 652
_refine_ls_number_reflns 10118
_refine_ls_number_restraints 0
_refine_ls_restrained_S_all 1.037
_refine_ls_R_factor_all 0.0519
_refine_ls_R_factor_gt 0.0503
_refine_ls_shift/su_max 0.001
_refine_ls_shift/su_mean 0.000
_refine_ls_structure_factor_coef Fsqd
_refine_ls_weighting_details 'w=1/[\s^2^(Fo^2^)+(0.0853P)^2^+2.3413P] where P=(Fo^2^+2Fc^2^)/3'
_refine_ls_weighting_scheme calc
_refine_ls_wR_factor_gt 0.1373
_refine_ls_wR_factor_ref 0.1391
_reflns_Friedel_coverage 0.805
_reflns_Friedel_fraction_full 1.000
_reflns_Friedel_fraction_max 0.986
_reflns_number_gt 9707
_reflns_number_total 10118
_reflns_threshold_expression 'I > 2\s(I)'
_cod_data_source_file cs1c01438_si_002.cif
_cod_data_source_block ln-20210605
_cod_depositor_comments 'Adding full bibliography for 4518829--4518831.cif.'
_cod_database_code 4518831
_shelx_shelxl_version_number 2018/3
_chemical_oxdiff_formula 'C1 H1 O1 N1'
_shelx_space_group_comment
;
The symmetry employed for this shelxl refinement is uniquely defined
by the following loop, which should always be used as a source of
symmetry information in preference to the above space-group names.
They are only intended as comments.
;
_shelx_estimated_absorpt_t_max 0.887
_shelx_estimated_absorpt_t_min 0.749
_reflns_odcompleteness_completeness 99.94
_reflns_odcompleteness_iscentric 1
_reflns_odcompleteness_theta 66.97
_olex2_refinement_description
;
1. Fixed Uiso
 At 1.2 times of:
  All C(H) groups, All C(H,H) groups
 At 1.5 times of:
  All O(H) groups, All O(H,H) groups
2.a Free rotating group:
 O71(H71A,H71B)
2.b Ternary CH refined with riding coordinates:
 C19(H19), C23(H23), C49(H49), C56(H56)
2.c Secondary CH2 refined with riding coordinates:
 C3(H3A,H3B), C12(H12A,H12B), C13(H13A,H13B), C14(H14A,H14B), C15(H15A,H15B),
 C16(H16A,H16B), C17(H17A,H17B), C18(H18A,H18B), C45(H45A,H45B), C46(H46A,H46B),
  C47(H47A,H47B), C48(H48A,H48B), C50(H50A,H50B), C51(H51A,H51B), C52(H52A,H52B)
2.d Aromatic/amide H refined with riding coordinates:
 C6(H6), C9(H9), C10(H10), C26(H26), C27(H27), C28(H28), C29(H29), C30(H30),
 C32(H32), C33(H33), C34(H34), C35(H35), C36(H36), C39(H39), C42(H42), C43(H43),
  C59(H59), C60(H60), C61(H61), C62(H62), C63(H63), C65(H65), C66(H66),
 C67(H67), C68(H68), C69(H69)
2.e Idealised tetrahedral OH refined as rotating group:
 O37(H37)
;
_olex2_submission_special_instructions 'No special instructions were received'
_oxdiff_exptl_absorpt_empirical_details
;
Empirical correction (ABSPACK) includes:
- Absorption correction using spherical harmonics
- Frame scaling
;
_oxdiff_exptl_absorpt_empirical_full_max 1.663
_oxdiff_exptl_absorpt_empirical_full_min 0.565

loop_
_space_group_symop_operation_xyz
'x, y, z'
'-x+1/2, -y, z+1/2'
'-x, y+1/2, -z+1/2'
'x+1/2, -y+1/2, -z'

loop_
_atom_site_label
_atom_site_type_symbol
_atom_site_fract_x
_atom_site_fract_y
_atom_site_fract_z
_atom_site_U_iso_or_equiv
_atom_site_adp_type
_atom_site_occupancy
_atom_site_site_symmetry_order
_atom_site_calc_flag
_atom_site_refinement_flags_posn
_atom_site_refinement_flags_adp
_atom_site_refinement_flags_occupancy
_atom_site_disorder_assembly
_atom_site_disorder_group
Cl1 Cl 0.07071(6) 0.69946(6) 0.73906(4) 0.0389(2) Uani 1 1 d . . . . .
Cl2 Cl 0.28896(12) 0.36574(10) 0.42000(9) 0.0824(5) Uani 1 1 d . . . . .
Cl4 Cl 0.36648(17) 0.19377(14) 0.40957(17) 0.1411(12) Uani 1 1 d . . . . .
C3 C 0.3239(6) 0.2809(5) 0.3745(3) 0.086(2) Uani 1 1 d . . . . .
H3A H 0.272269 0.262338 0.351482 0.103 Uiso 1 1 calc R U . . .
H3B H 0.370054 0.302921 0.348306 0.103 Uiso 1 1 calc R U . . .
O24 O 0.45461(17) 0.64927(17) 0.66968(11) 0.0329(5) Uani 1 1 d . . . . .
O37 O 0.30620(18) 0.50455(16) 0.52362(11) 0.0344(5) Uani 1 1 d . . . . .
H37 H 0.360297 0.500782 0.515034 0.052 Uiso 1 1 calc R U . . .
N8 N 0.28076(19) 0.59093(18) 0.52452(12) 0.0252(5) Uani 1 1 d . . . . .
N11 N 0.2489(2) 0.8561(2) 0.51921(13) 0.0323(6) Uani 1 1 d . . . . .
N20 N 0.28338(19) 0.58998(17) 0.62604(11) 0.0228(5) Uani 1 1 d . . . . .
N22 N 0.3808(2) 0.76015(19) 0.71380(13) 0.0291(6) Uani 1 1 d . . . . .
H22 H 0.327(3) 0.777(3) 0.7243(17) 0.022(9) Uiso 1 1 d . . . . .
C5 C 0.2565(2) 0.7691(2) 0.52099(14) 0.0258(6) Uani 1 1 d . . . . .
C6 C 0.2611(2) 0.7246(2) 0.57369(13) 0.0231(6) Uani 1 1 d . . . . .
H6 H 0.255374 0.755739 0.607971 0.028 Uiso 1 1 calc R U . . .
C7 C 0.27399(19) 0.6345(2) 0.57601(13) 0.0217(6) Uani 1 1 d . . . . .
C9 C 0.2728(2) 0.6318(3) 0.47329(14) 0.0309(7) Uani 1 1 d . . . . .
H9 H 0.275811 0.599134 0.439505 0.037 Uiso 1 1 calc R U . . .
C10 C 0.2606(2) 0.7188(3) 0.46947(14) 0.0313(7) Uani 1 1 d . . . . .
H10 H 0.254867 0.745480 0.433579 0.038 Uiso 1 1 calc R U . . .
C12 C 0.2430(3) 0.9068(3) 0.46554(16) 0.0376(8) Uani 1 1 d . . . . .
H12A H 0.195994 0.884020 0.440270 0.045 Uiso 1 1 calc R U . . .
H12B H 0.300797 0.906617 0.445124 0.045 Uiso 1 1 calc R U . . .
C13 C 0.2192(3) 0.9974(3) 0.48637(19) 0.0428(9) Uani 1 1 d . . . . .
H13A H 0.153681 1.004687 0.489366 0.051 Uiso 1 1 calc R U . . .
H13B H 0.243360 1.041278 0.460452 0.051 Uiso 1 1 calc R U . . .
C14 C 0.2645(3) 1.0031(3) 0.54593(19) 0.0409(9) Uani 1 1 d . . . . .
H14A H 0.328610 1.017589 0.542545 0.049 Uiso 1 1 calc R U . . .
H14B H 0.234625 1.046150 0.570021 0.049 Uiso 1 1 calc R U . . .
C15 C 0.2517(3) 0.9119(2) 0.57023(16) 0.0341(8) Uani 1 1 d . . . . .
H15A H 0.302206 0.896065 0.595189 0.041 Uiso 1 1 calc R U . . .
H15B H 0.195376 0.907722 0.591989 0.041 Uiso 1 1 calc R U . . .
C16 C 0.2552(2) 0.4983(2) 0.63590(15) 0.0293(7) Uani 1 1 d . . . . .
H16A H 0.306387 0.458840 0.631868 0.035 Uiso 1 1 calc R U . . .
H16B H 0.207348 0.481087 0.609313 0.035 Uiso 1 1 calc R U . . .
C17 C 0.2205(3) 0.5004(2) 0.69794(16) 0.0359(8) Uani 1 1 d . . . . .
H17A H 0.226093 0.443759 0.716065 0.043 Uiso 1 1 calc R U . . .
H17B H 0.157293 0.518839 0.699502 0.043 Uiso 1 1 calc R U . . .
C18 C 0.2827(3) 0.5669(2) 0.72694(14) 0.0326(7) Uani 1 1 d . . . . .
H18A H 0.341528 0.541596 0.736244 0.039 Uiso 1 1 calc R U . . .
H18B H 0.255328 0.589694 0.761936 0.039 Uiso 1 1 calc R U . . .
C19 C 0.2919(2) 0.6377(2) 0.68082(13) 0.0233(6) Uani 1 1 d . . . . .
H19 H 0.242265 0.680011 0.684593 0.028 Uiso 1 1 calc R U . . .
C21 C 0.3839(2) 0.6833(2) 0.68598(12) 0.0241(6) Uani 1 1 d . . . . .
C23 C 0.4635(2) 0.8057(2) 0.73217(15) 0.0312(7) Uani 1 1 d . . . . .
H23 H 0.514531 0.765868 0.725354 0.037 Uiso 1 1 calc R U . . .
C25 C 0.4603(3) 0.8225(2) 0.79778(15) 0.0327(8) Uani 1 1 d . . . . .
C26 C 0.4193(4) 0.7638(3) 0.83461(19) 0.0499(11) Uani 1 1 d . . . . .
H26 H 0.391593 0.714373 0.819495 0.060 Uiso 1 1 calc R U . . .
C27 C 0.4189(4) 0.7773(3) 0.8938(2) 0.0587(13) Uani 1 1 d . . . . .
H27 H 0.390679 0.737244 0.918038 0.070 Uiso 1 1 calc R U . . .
C28 C 0.4603(3) 0.8500(3) 0.91673(19) 0.0499(11) Uani 1 1 d . . . . .
H28 H 0.460284 0.859128 0.956452 0.060 Uiso 1 1 calc R U . . .
C29 C 0.5015(3) 0.9091(3) 0.88059(18) 0.0440(10) Uani 1 1 d . . . . .
H29 H 0.529350 0.958273 0.895915 0.053 Uiso 1 1 calc R U . . .
C30 C 0.5017(3) 0.8956(3) 0.82138(18) 0.0395(9) Uani 1 1 d . . . . .
H30 H 0.529788 0.935844 0.797247 0.047 Uiso 1 1 calc R U . . .
C31 C 0.4832(3) 0.8870(3) 0.69780(16) 0.0388(9) Uani 1 1 d . . . . .
C32 C 0.5707(3) 0.9015(4) 0.67674(18) 0.0513(11) Uani 1 1 d . . . . .
H32 H 0.614986 0.858887 0.681732 0.062 Uiso 1 1 calc R U . . .
C33 C 0.5932(4) 0.9775(4) 0.6487(2) 0.0632(15) Uani 1 1 d . . . . .
H33 H 0.652198 0.986446 0.635159 0.076 Uiso 1 1 calc R U . . .
C34 C 0.5290(5) 1.0383(4) 0.6411(2) 0.0711(19) Uani 1 1 d . . . . .
H34 H 0.544126 1.089305 0.621773 0.085 Uiso 1 1 calc R U . . .
C35 C 0.4394(5) 1.0276(3) 0.6614(2) 0.0661(16) Uani 1 1 d . . . . .
H35 H 0.395939 1.070914 0.655960 0.079 Uiso 1 1 calc R U . . .
C36 C 0.4167(4) 0.9495(3) 0.6904(2) 0.0498(11) Uani 1 1 d . . . . .
H36 H 0.357971 0.940463 0.704316 0.060 Uiso 1 1 calc R U . . .
O57 O 0.30941(17) 0.61123(18) 0.34163(10) 0.0327(5) Uani 1 1 d . . . . .
O70 O 0.46873(17) 0.51431(17) 0.50096(11) 0.0326(5) Uani 1 1 d . . . . .
N41 N 0.48885(19) 0.59999(19) 0.49039(11) 0.0257(6) Uani 1 1 d . . . . .
N44 N 0.5228(2) 0.8632(2) 0.46492(12) 0.0319(6) Uani 1 1 d . . . . .
N53 N 0.48404(19) 0.57198(17) 0.39084(11) 0.0245(5) Uani 1 1 d . . . . .
N55 N 0.3794(2) 0.70632(19) 0.28132(13) 0.0291(6) Uani 1 1 d . . . . .
H55 H 0.428(3) 0.731(3) 0.2696(19) 0.031(10) Uiso 1 1 d . . . . .
C38 C 0.5126(2) 0.7767(2) 0.47303(14) 0.0261(6) Uani 1 1 d . . . . .
C39 C 0.5071(2) 0.7188(2) 0.42655(13) 0.0232(6) Uani 1 1 d . . . . .
H39 H 0.512066 0.740319 0.389125 0.028 Uiso 1 1 calc R U . . .
C40 C 0.4945(2) 0.6300(2) 0.43474(13) 0.0230(6) Uani 1 1 d . . . . .
C42 C 0.4976(2) 0.6538(3) 0.53607(14) 0.0298(7) Uani 1 1 d . . . . .
H42 H 0.495536 0.630534 0.573144 0.036 Uiso 1 1 calc R U . . .
C43 C 0.5093(2) 0.7411(2) 0.52954(14) 0.0302(7) Uani 1 1 d . . . . .
H43 H 0.515014 0.776909 0.561710 0.036 Uiso 1 1 calc R U . . .
C45 C 0.5306(3) 0.9258(2) 0.51275(16) 0.0356(8) Uani 1 1 d . . . . .
H45A H 0.579450 0.909512 0.538878 0.043 Uiso 1 1 calc R U . . .
H45B H 0.474053 0.929533 0.534304 0.043 Uiso 1 1 calc R U . . .
C46 C 0.5517(3) 1.0110(3) 0.48257(18) 0.0413(9) Uani 1 1 d . . . . .
H46A H 0.616944 1.019738 0.479227 0.050 Uiso 1 1 calc R U . . .
H46B H 0.525354 1.059700 0.503347 0.050 Uiso 1 1 calc R U . . .
C47 C 0.5077(3) 1.0009(2) 0.42296(18) 0.0409(9) Uani 1 1 d . . . . .
H47A H 0.443341 1.015198 0.424276 0.049 Uiso 1 1 calc R U . . .
H47B H 0.537441 1.037898 0.394729 0.049 Uiso 1 1 calc R U . . .
C48 C 0.5218(3) 0.9049(2) 0.40850(15) 0.0314(7) Uani 1 1 d . . . . .
H48A H 0.472372 0.882836 0.384838 0.038 Uiso 1 1 calc R U . . .
H48B H 0.579078 0.895914 0.388385 0.038 Uiso 1 1 calc R U . . .
C49 C 0.4730(2) 0.6030(2) 0.33175(13) 0.0236(6) Uani 1 1 d . . . . .
H49 H 0.520412 0.645794 0.322580 0.028 Uiso 1 1 calc R U . . .
C50 C 0.4862(3) 0.5207(2) 0.29521(15) 0.0320(7) Uani 1 1 d . . . . .
H50A H 0.429426 0.489025 0.290870 0.038 Uiso 1 1 calc R U . . .
H50B H 0.510140 0.534663 0.257257 0.038 Uiso 1 1 calc R U . . .
C51 C 0.5551(3) 0.4687(2) 0.33047(16) 0.0356(8) Uani 1 1 d . . . . .
H51A H 0.554817 0.407726 0.319602 0.043 Uiso 1 1 calc R U . . .
H51B H 0.616249 0.491760 0.326051 0.043 Uiso 1 1 calc R U . . .
C52 C 0.5201(3) 0.4814(2) 0.39156(15) 0.0300(7) Uani 1 1 d . . . . .
H52A H 0.472276 0.439892 0.400545 0.036 Uiso 1 1 calc R U . . .
H52B H 0.568894 0.475233 0.419544 0.036 Uiso 1 1 calc R U . . .
C54 C 0.3790(2) 0.6416(2) 0.32047(13) 0.0233(6) Uani 1 1 d . . . . .
C56 C 0.2952(2) 0.7435(2) 0.25857(15) 0.0298(7) Uani 1 1 d . . . . .
H56 H 0.245778 0.704593 0.270548 0.036 Uiso 1 1 calc R U . . .
C58 C 0.2740(2) 0.8325(2) 0.28430(15) 0.0300(7) Uani 1 1 d . . . . .
C59 C 0.1851(3) 0.8536(3) 0.29911(19) 0.0412(9) Uani 1 1 d . . . . .
H59 H 0.139583 0.812014 0.294647 0.049 Uiso 1 1 calc R U . . .
C60 C 0.1624(3) 0.9347(3) 0.3203(2) 0.0436(9) Uani 1 1 d . . . . .
H60 H 0.102026 0.947592 0.328965 0.052 Uiso 1 1 calc R U . . .
C61 C 0.2292(3) 0.9966(3) 0.32864(16) 0.0366(8) Uani 1 1 d . . . . .
H61 H 0.214293 1.051371 0.342832 0.044 Uiso 1 1 calc R U . . .
C62 C 0.3188(3) 0.9760(3) 0.31558(16) 0.0361(8) Uani 1 1 d . . . . .
H62 H 0.364434 1.016947 0.321882 0.043 Uiso 1 1 calc R U . . .
C63 C 0.3413(2) 0.8952(2) 0.29325(14) 0.0301(7) Uani 1 1 d . . . . .
H63 H 0.401677 0.882628 0.284166 0.036 Uiso 1 1 calc R U . . .
C64 C 0.2945(3) 0.7448(2) 0.19281(16) 0.0321(7) Uani 1 1 d . . . . .
C65 C 0.2110(3) 0.7504(3) 0.1643(2) 0.0470(10) Uani 1 1 d . . . . .
H65 H 0.157584 0.754058 0.185803 0.056 Uiso 1 1 calc R U . . .
C66 C 0.2059(4) 0.7507(3) 0.1045(2) 0.0569(12) Uani 1 1 d . . . . .
H66 H 0.149537 0.754715 0.086293 0.068 Uiso 1 1 calc R U . . .
C67 C 0.2836(4) 0.7452(3) 0.0723(2) 0.0592(13) Uani 1 1 d . . . . .
H67 H 0.280232 0.745048 0.032176 0.071 Uiso 1 1 calc R U . . .
C68 C 0.3678(4) 0.7398(4) 0.09962(19) 0.0572(12) Uani 1 1 d . . . . .
H68 H 0.420944 0.736863 0.077774 0.069 Uiso 1 1 calc R U . . .
C69 C 0.3726(3) 0.7389(3) 0.15935(18) 0.0416(9) Uani 1 1 d . . . . .
H69 H 0.429100 0.734289 0.177300 0.050 Uiso 1 1 calc R U . . .
O71 O 0.2082(2) 0.8475(2) 0.72661(19) 0.0589(9) Uani 1 1 d G . . . .
H71A H 0.164906 0.813940 0.736668 0.088 Uiso 1 1 d G U . . .
H71B H 0.199256 0.893860 0.745837 0.088 Uiso 1 1 d G U . . .

loop_
_atom_site_aniso_label
_atom_site_aniso_U_11
_atom_site_aniso_U_22
_atom_site_aniso_U_33
_atom_site_aniso_U_23
_atom_site_aniso_U_13
_atom_site_aniso_U_12
Cl1 0.0270(4) 0.0428(5) 0.0470(5) 0.0081(4) 0.0023(3) 0.0047(3)
Cl2 0.0813(10) 0.0538(7) 0.1121(13) -0.0142(8) 0.0281(9) -0.0024(7)
Cl4 0.0992(15) 0.0662(11) 0.258(4) 0.0430(16) 0.0181(18) 0.0192(10)
C3 0.101(5) 0.083(4) 0.073(4) -0.019(3) 0.026(4) 0.006(4)
O24 0.0275(12) 0.0393(13) 0.0318(12) -0.0123(10) 0.0011(9) 0.0036(10)
O37 0.0353(13) 0.0288(12) 0.0392(13) -0.0092(10) 0.0095(11) -0.0025(10)
N8 0.0260(13) 0.0280(13) 0.0217(12) -0.0043(11) 0.0022(10) -0.0032(11)
N11 0.0371(16) 0.0346(15) 0.0252(14) 0.0102(12) 0.0004(12) 0.0018(12)
N20 0.0286(13) 0.0211(12) 0.0186(12) -0.0010(10) 0.0000(10) -0.0013(10)
N22 0.0265(15) 0.0283(14) 0.0324(14) -0.0102(12) -0.0045(12) 0.0038(12)
C5 0.0200(15) 0.0342(17) 0.0234(15) 0.0050(13) 0.0002(12) -0.0001(12)
C6 0.0261(15) 0.0270(15) 0.0161(13) -0.0004(11) -0.0010(11) 0.0004(12)
C7 0.0158(13) 0.0289(15) 0.0204(14) -0.0028(12) 0.0006(10) -0.0025(11)
C9 0.0278(16) 0.046(2) 0.0186(14) -0.0050(14) 0.0024(12) -0.0037(14)
C10 0.0278(16) 0.047(2) 0.0192(15) 0.0045(14) 0.0013(12) -0.0029(14)
C12 0.039(2) 0.044(2) 0.0295(17) 0.0166(16) 0.0031(15) 0.0009(16)
C13 0.039(2) 0.040(2) 0.050(2) 0.0229(18) 0.0025(17) 0.0007(17)
C14 0.036(2) 0.0333(19) 0.053(2) 0.0090(17) -0.0002(17) 0.0003(16)
C15 0.0385(19) 0.0304(17) 0.0334(17) 0.0061(14) -0.0024(15) 0.0001(15)
C16 0.0353(17) 0.0222(15) 0.0303(16) -0.0006(13) 0.0027(13) -0.0027(13)
C17 0.046(2) 0.0278(17) 0.0335(17) 0.0063(14) 0.0085(15) -0.0032(16)
C18 0.046(2) 0.0293(17) 0.0231(16) 0.0046(13) 0.0024(14) 0.0042(15)
C19 0.0286(16) 0.0236(14) 0.0177(13) -0.0010(11) -0.0006(11) 0.0036(12)
C21 0.0308(16) 0.0275(16) 0.0141(12) 0.0007(11) -0.0030(11) 0.0031(13)
C23 0.0285(16) 0.0332(17) 0.0319(17) -0.0104(14) -0.0067(13) -0.0007(13)
C25 0.0334(18) 0.0349(18) 0.0298(17) -0.0088(14) -0.0102(14) 0.0096(14)
C26 0.078(3) 0.034(2) 0.037(2) -0.0032(17) -0.011(2) -0.004(2)
C27 0.095(4) 0.047(2) 0.035(2) 0.0060(18) -0.005(2) -0.001(3)
C28 0.061(3) 0.054(3) 0.035(2) -0.0153(19) -0.0134(19) 0.015(2)
C29 0.044(2) 0.046(2) 0.043(2) -0.0192(18) -0.0113(17) 0.0043(18)
C30 0.0324(19) 0.044(2) 0.042(2) -0.0152(17) -0.0080(15) 0.0005(16)
C31 0.044(2) 0.041(2) 0.0309(17) -0.0111(15) -0.0104(15) -0.0070(17)
C32 0.052(2) 0.071(3) 0.0311(19) -0.0120(19) -0.0027(18) -0.022(2)
C33 0.080(4) 0.073(3) 0.036(2) -0.009(2) -0.002(2) -0.033(3)
C34 0.119(5) 0.063(3) 0.031(2) -0.008(2) -0.004(3) -0.048(4)
C35 0.113(5) 0.039(2) 0.047(3) -0.009(2) -0.020(3) 0.002(3)
C36 0.066(3) 0.037(2) 0.046(2) -0.0071(18) -0.008(2) -0.003(2)
O57 0.0287(12) 0.0449(14) 0.0245(11) 0.0103(10) 0.0020(9) 0.0009(10)
O70 0.0351(13) 0.0308(12) 0.0320(12) 0.0106(10) 0.0028(10) 0.0043(10)
N41 0.0256(13) 0.0320(14) 0.0194(12) 0.0044(10) -0.0005(10) 0.0008(11)
N44 0.0398(16) 0.0305(14) 0.0253(14) -0.0063(11) -0.0018(12) 0.0016(13)
N53 0.0314(14) 0.0229(13) 0.0193(12) 0.0018(10) -0.0036(10) 0.0031(11)
N55 0.0242(14) 0.0276(14) 0.0356(15) 0.0108(12) -0.0028(11) -0.0023(12)
C38 0.0220(15) 0.0332(17) 0.0231(15) -0.0039(13) 0.0019(12) 0.0021(12)
C39 0.0246(15) 0.0287(15) 0.0163(13) -0.0016(11) -0.0009(11) 0.0001(12)
C40 0.0180(14) 0.0309(16) 0.0200(14) 0.0014(12) -0.0012(10) 0.0038(12)
C42 0.0269(16) 0.045(2) 0.0171(14) 0.0028(13) 0.0002(11) 0.0053(14)
C43 0.0284(17) 0.0426(19) 0.0196(14) -0.0042(13) -0.0010(12) 0.0030(14)
C45 0.0368(19) 0.0364(19) 0.0336(18) -0.0157(15) -0.0004(14) 0.0023(15)
C46 0.043(2) 0.0343(19) 0.046(2) -0.0149(17) -0.0023(17) 0.0021(16)
C47 0.045(2) 0.0301(18) 0.048(2) -0.0054(16) -0.0034(18) 0.0037(16)
C48 0.0364(18) 0.0282(17) 0.0296(16) -0.0026(13) -0.0033(14) 0.0017(14)
C49 0.0294(16) 0.0240(15) 0.0175(13) -0.0013(11) -0.0017(11) 0.0018(12)
C50 0.0388(19) 0.0290(17) 0.0283(16) -0.0078(13) -0.0056(14) 0.0072(14)
C51 0.041(2) 0.0334(18) 0.0327(18) -0.0068(14) -0.0039(15) 0.0119(15)
C52 0.0336(18) 0.0252(16) 0.0313(16) 0.0017(13) -0.0023(14) 0.0046(13)
C54 0.0287(16) 0.0237(14) 0.0174(13) -0.0027(11) -0.0014(12) 0.0009(12)
C56 0.0246(16) 0.0279(16) 0.0369(17) 0.0089(14) -0.0070(13) -0.0008(13)
C58 0.0294(17) 0.0313(17) 0.0292(16) 0.0093(13) -0.0069(13) -0.0022(14)
C59 0.0323(19) 0.037(2) 0.054(2) 0.0056(17) -0.0042(16) -0.0008(16)
C60 0.0334(19) 0.042(2) 0.056(2) 0.0066(18) 0.0043(18) 0.0078(16)
C61 0.045(2) 0.0345(18) 0.0309(17) 0.0072(14) 0.0005(15) 0.0061(16)
C62 0.042(2) 0.0360(18) 0.0301(17) 0.0032(15) -0.0045(15) -0.0047(16)
C63 0.0284(17) 0.0339(18) 0.0282(16) 0.0048(14) -0.0011(13) -0.0002(14)
C64 0.0384(19) 0.0198(15) 0.0381(18) 0.0042(13) -0.0102(15) -0.0048(14)
C65 0.040(2) 0.049(2) 0.052(2) 0.0094(19) -0.0161(19) -0.0024(18)
C66 0.061(3) 0.055(3) 0.055(3) 0.002(2) -0.028(2) -0.004(2)
C67 0.089(4) 0.050(3) 0.038(2) -0.0064(19) -0.025(2) 0.000(3)
C68 0.066(3) 0.073(3) 0.032(2) -0.010(2) -0.004(2) 0.001(3)
C69 0.040(2) 0.044(2) 0.040(2) -0.0026(17) -0.0096(16) -0.0009(17)
O71 0.0340(15) 0.0463(17) 0.096(3) -0.0263(18) 0.0028(16) 0.0018(13)

loop_
_atom_type_symbol
_atom_type_description
_atom_type_scat_dispersion_real
_atom_type_scat_dispersion_imag
_atom_type_scat_source
C C 0.0181 0.0091 'International Tables Vol C Tables 4.2.6.8 and 6.1.1.4'
H H 0.0000 0.0000 'International Tables Vol C Tables 4.2.6.8 and 6.1.1.4'
Cl Cl 0.3639 0.7018 'International Tables Vol C Tables 4.2.6.8 and 6.1.1.4'
N N 0.0311 0.0180 'International Tables Vol C Tables 4.2.6.8 and 6.1.1.4'
O O 0.0492 0.0322 'International Tables Vol C Tables 4.2.6.8 and 6.1.1.4'

loop_
_geom_angle_atom_site_label_1
_geom_angle_atom_site_label_2
_geom_angle_atom_site_label_3
_geom_angle
_geom_angle_site_symmetry_1
_geom_angle_site_symmetry_3
_geom_angle_publ_flag
Cl2 C3 H3A 108.7 . . ?
Cl2 C3 H3B 108.7 . . ?
Cl4 C3 Cl2 114.3(4) . . ?
Cl4 C3 H3A 108.7 . . ?
Cl4 C3 H3B 108.7 . . ?
H3A C3 H3B 107.6 . . ?
N8 O37 H37 109.5 . . ?
C7 N8 O37 120.2(3) . . ?
C9 N8 O37 117.3(3) . . ?
C9 N8 C7 122.1(3) . . ?
C5 N11 C12 124.0(3) . . ?
C5 N11 C15 123.9(3) . . ?
C15 N11 C12 112.0(3) . . ?
C7 N20 C16 125.7(3) . . ?
C7 N20 C19 119.7(2) . . ?
C19 N20 C16 111.3(2) . . ?
C21 N22 H22 115(3) . . ?
C21 N22 C23 122.0(3) . . ?
C23 N22 H22 122(3) . . ?
N11 C5 C6 121.1(3) . . ?
N11 C5 C10 121.3(3) . . ?
C6 C5 C10 117.6(3) . . ?
C5 C6 H6 119.2 . . ?
C7 C6 C5 121.6(3) . . ?
C7 C6 H6 119.2 . . ?
N8 C7 C6 117.4(3) . . ?
N20 C7 N8 119.3(3) . . ?
N20 C7 C6 123.2(3) . . ?
N8 C9 H9 119.0 . . ?
N8 C9 C10 122.0(3) . . ?
C10 C9 H9 119.0 . . ?
C5 C10 H10 120.4 . . ?
C9 C10 C5 119.2(3) . . ?
C9 C10 H10 120.4 . . ?
N11 C12 H12A 111.1 . . ?
N11 C12 H12B 111.1 . . ?
N11 C12 C13 103.4(3) . . ?
H12A C12 H12B 109.0 . . ?
C13 C12 H12A 111.1 . . ?
C13 C12 H12B 111.1 . . ?
C12 C13 H13A 111.0 . . ?
C12 C13 H13B 111.0 . . ?
C12 C13 C14 103.8(3) . . ?
H13A C13 H13B 109.0 . . ?
C14 C13 H13A 111.0 . . ?
C14 C13 H13B 111.0 . . ?
C13 C14 H14A 111.1 . . ?
C13 C14 H14B 111.1 . . ?
H14A C14 H14B 109.1 . . ?
C15 C14 C13 103.1(3) . . ?
C15 C14 H14A 111.1 . . ?
C15 C14 H14B 111.1 . . ?
N11 C15 C14 104.2(3) . . ?
N11 C15 H15A 110.9 . . ?
N11 C15 H15B 110.9 . . ?
C14 C15 H15A 110.9 . . ?
C14 C15 H15B 110.9 . . ?
H15A C15 H15B 108.9 . . ?
N20 C16 H16A 111.3 . . ?
N20 C16 H16B 111.3 . . ?
N20 C16 C17 102.6(3) . . ?
H16A C16 H16B 109.2 . . ?
C17 C16 H16A 111.3 . . ?
C17 C16 H16B 111.3 . . ?
C16 C17 H17A 111.1 . . ?
C16 C17 H17B 111.1 . . ?
C16 C17 C18 103.3(3) . . ?
H17A C17 H17B 109.1 . . ?
C18 C17 H17A 111.1 . . ?
C18 C17 H17B 111.1 . . ?
C17 C18 H18A 111.2 . . ?
C17 C18 H18B 111.2 . . ?
C17 C18 C19 102.8(3) . . ?
H18A C18 H18B 109.1 . . ?
C19 C18 H18A 111.2 . . ?
C19 C18 H18B 111.2 . . ?
N20 C19 C18 103.9(3) . . ?
N20 C19 H19 110.2 . . ?
N20 C19 C21 111.8(3) . . ?
C18 C19 H19 110.2 . . ?
C21 C19 C18 110.5(3) . . ?
C21 C19 H19 110.2 . . ?
O24 C21 N22 123.5(3) . . ?
O24 C21 C19 122.0(3) . . ?
N22 C21 C19 114.2(3) . . ?
N22 C23 H23 106.7 . . ?
N22 C23 C25 109.9(3) . . ?
N22 C23 C31 113.6(3) . . ?
C25 C23 H23 106.7 . . ?
C31 C23 H23 106.7 . . ?
C31 C23 C25 112.8(3) . . ?
C26 C25 C23 120.9(3) . . ?
C26 C25 C30 118.4(4) . . ?
C30 C25 C23 120.6(4) . . ?
C25 C26 H26 119.5 . . ?
C25 C26 C27 121.0(4) . . ?
C27 C26 H26 119.5 . . ?
C26 C27 H27 120.0 . . ?
C28 C27 C26 120.0(5) . . ?
C28 C27 H27 120.0 . . ?
C27 C28 H28 120.2 . . ?
C29 C28 C27 119.6(4) . . ?
C29 C28 H28 120.2 . . ?
C28 C29 H29 119.9 . . ?
C28 C29 C30 120.3(4) . . ?
C30 C29 H29 119.9 . . ?
C25 C30 H30 119.7 . . ?
C29 C30 C25 120.6(4) . . ?
C29 C30 H30 119.7 . . ?
C32 C31 C23 119.6(4) . . ?
C36 C31 C23 120.5(4) . . ?
C36 C31 C32 119.8(5) . . ?
C31 C32 H32 119.2 . . ?
C33 C32 C31 121.6(6) . . ?
C33 C32 H32 119.2 . . ?
C32 C33 H33 120.5 . . ?
C34 C33 C32 119.0(6) . . ?
C34 C33 H33 120.5 . . ?
C33 C34 H34 118.9 . . ?
C33 C34 C35 122.2(5) . . ?
C35 C34 H34 118.9 . . ?
C34 C35 H35 120.7 . . ?
C34 C35 C36 118.5(6) . . ?
C36 C35 H35 120.7 . . ?
C31 C36 C35 118.9(5) . . ?
C31 C36 H36 120.5 . . ?
C35 C36 H36 120.5 . . ?
C40 N41 O70 120.3(3) . . ?
C42 N41 O70 118.0(3) . . ?
C42 N41 C40 121.6(3) . . ?
C38 N44 C45 123.2(3) . . ?
C38 N44 C48 123.8(3) . . ?
C48 N44 C45 112.9(3) . . ?
C40 N53 C49 119.9(3) . . ?
C40 N53 C52 124.4(3) . . ?
C49 N53 C52 110.9(2) . . ?
C54 N55 H55 123(3) . . ?
C54 N55 C56 121.9(3) . . ?
C56 N55 H55 115(3) . . ?
N44 C38 C39 121.7(3) . . ?
N44 C38 C43 120.8(3) . . ?
C39 C38 C43 117.5(3) . . ?
C38 C39 H39 119.1 . . ?
C40 C39 C38 121.8(3) . . ?
C40 C39 H39 119.1 . . ?
N41 C40 C39 117.8(3) . . ?
N53 C40 N41 118.3(3) . . ?
N53 C40 C39 123.8(3) . . ?
N41 C42 H42 119.0 . . ?
N41 C42 C43 122.0(3) . . ?
C43 C42 H42 119.0 . . ?
C38 C43 H43 120.4 . . ?
C42 C43 C38 119.1(3) . . ?
C42 C43 H43 120.4 . . ?
N44 C45 H45A 111.1 . . ?
N44 C45 H45B 111.1 . . ?
N44 C45 C46 103.5(3) . . ?
H45A C45 H45B 109.0 . . ?
C46 C45 H45A 111.1 . . ?
C46 C45 H45B 111.1 . . ?
C45 C46 H46A 111.0 . . ?
C45 C46 H46B 111.0 . . ?
C45 C46 C47 104.0(3) . . ?
H46A C46 H46B 109.0 . . ?
C47 C46 H46A 111.0 . . ?
C47 C46 H46B 111.0 . . ?
C46 C47 H47A 111.0 . . ?
C46 C47 H47B 111.0 . . ?
H47A C47 H47B 109.0 . . ?
C48 C47 C46 103.8(3) . . ?
C48 C47 H47A 111.0 . . ?
C48 C47 H47B 111.0 . . ?
N44 C48 C47 103.3(3) . . ?
N44 C48 H48A 111.1 . . ?
N44 C48 H48B 111.1 . . ?
C47 C48 H48A 111.1 . . ?
C47 C48 H48B 111.1 . . ?
H48A C48 H48B 109.1 . . ?
N53 C49 H49 110.1 . . ?
N53 C49 C50 103.5(3) . . ?
N53 C49 C54 112.9(3) . . ?
C50 C49 H49 110.1 . . ?
C54 C49 H49 110.1 . . ?
C54 C49 C50 109.9(3) . . ?
C49 C50 H50A 111.2 . . ?
C49 C50 H50B 111.2 . . ?
H50A C50 H50B 109.1 . . ?
C51 C50 C49 102.8(3) . . ?
C51 C50 H50A 111.2 . . ?
C51 C50 H50B 111.2 . . ?
C50 C51 H51A 111.4 . . ?
C50 C51 H51B 111.4 . . ?
H51A C51 H51B 109.2 . . ?
C52 C51 C50 102.0(3) . . ?
C52 C51 H51A 111.4 . . ?
C52 C51 H51B 111.4 . . ?
N53 C52 C51 103.3(3) . . ?
N53 C52 H52A 111.1 . . ?
N53 C52 H52B 111.1 . . ?
C51 C52 H52A 111.1 . . ?
C51 C52 H52B 111.1 . . ?
H52A C52 H52B 109.1 . . ?
O57 C54 N55 123.7(3) . . ?
O57 C54 C49 122.6(3) . . ?
N55 C54 C49 113.5(3) . . ?
N55 C56 H56 106.6 . . ?
N55 C56 C58 112.5(3) . . ?
N55 C56 C64 111.9(3) . . ?
C58 C56 H56 106.6 . . ?
C64 C56 H56 106.6 . . ?
C64 C56 C58 112.1(3) . . ?
C59 C58 C56 119.9(3) . . ?
C59 C58 C63 117.9(3) . . ?
C63 C58 C56 122.2(3) . . ?
C58 C59 H59 119.2 . . ?
C60 C59 C58 121.7(4) . . ?
C60 C59 H59 119.2 . . ?
C59 C60 H60 119.9 . . ?
C61 C60 C59 120.1(4) . . ?
C61 C60 H60 119.9 . . ?
C60 C61 H61 120.5 . . ?
C60 C61 C62 119.1(4) . . ?
C62 C61 H61 120.5 . . ?
C61 C62 H62 119.6 . . ?
C61 C62 C63 120.8(4) . . ?
C63 C62 H62 119.6 . . ?
C58 C63 H63 119.8 . . ?
C62 C63 C58 120.4(3) . . ?
C62 C63 H63 119.8 . . ?
C65 C64 C56 118.7(4) . . ?
C69 C64 C56 123.5(3) . . ?
C69 C64 C65 117.7(4) . . ?
C64 C65 H65 119.3 . . ?
C66 C65 C64 121.4(5) . . ?
C66 C65 H65 119.3 . . ?
C65 C66 H66 120.0 . . ?
C67 C66 C65 120.0(4) . . ?
C67 C66 H66 120.0 . . ?
C66 C67 H67 120.1 . . ?
C66 C67 C68 119.8(4) . . ?
C68 C67 H67 120.1 . . ?
C67 C68 H68 120.0 . . ?
C69 C68 C67 120.0(5) . . ?
C69 C68 H68 120.0 . . ?
C64 C69 H69 119.5 . . ?
C68 C69 C64 121.1(4) . . ?
C68 C69 H69 119.5 . . ?
H71A O71 H71B 104.5 . . ?

loop_
_geom_bond_atom_site_label_1
_geom_bond_atom_site_label_2
_geom_bond_distance
_geom_bond_site_symmetry_2
_geom_bond_publ_flag
Cl2 C3 1.752(6) . ?
Cl4 C3 1.685(8) . ?
C3 H3A 0.9700 . ?
C3 H3B 0.9700 . ?
O24 C21 1.221(4) . ?
O37 H37 0.8200 . ?
O37 N8 1.379(4) . ?
N8 C7 1.371(4) . ?
N8 C9 1.347(5) . ?
N11 C5 1.342(5) . ?
N11 C12 1.469(4) . ?
N11 C15 1.460(5) . ?
N20 C7 1.352(4) . ?
N20 C16 1.486(4) . ?
N20 C19 1.470(4) . ?
N22 H22 0.87(4) . ?
N22 C21 1.346(4) . ?
N22 C23 1.465(4) . ?
C5 C6 1.400(4) . ?
C5 C10 1.422(5) . ?
C6 H6 0.9300 . ?
C6 C7 1.399(5) . ?
C9 H9 0.9300 . ?
C9 C10 1.353(6) . ?
C10 H10 0.9300 . ?
C12 H12A 0.9700 . ?
C12 H12B 0.9700 . ?
C12 C13 1.514(6) . ?
C13 H13A 0.9700 . ?
C13 H13B 0.9700 . ?
C13 C14 1.533(6) . ?
C14 H14A 0.9700 . ?
C14 H14B 0.9700 . ?
C14 C15 1.522(5) . ?
C15 H15A 0.9700 . ?
C15 H15B 0.9700 . ?
C16 H16A 0.9700 . ?
C16 H16B 0.9700 . ?
C16 C17 1.524(5) . ?
C17 H17A 0.9700 . ?
C17 H17B 0.9700 . ?
C17 C18 1.525(5) . ?
C18 H18A 0.9700 . ?
C18 H18B 0.9700 . ?
C18 C19 1.530(4) . ?
C19 H19 0.9800 . ?
C19 C21 1.525(5) . ?
C23 H23 0.9800 . ?
C23 C25 1.541(5) . ?
C23 C31 1.508(6) . ?
C25 C26 1.379(6) . ?
C25 C30 1.389(5) . ?
C26 H26 0.9300 . ?
C26 C27 1.385(6) . ?
C27 H27 0.9300 . ?
C27 C28 1.379(7) . ?
C28 H28 0.9300 . ?
C28 C29 1.374(7) . ?
C29 H29 0.9300 . ?
C29 C30 1.386(6) . ?
C30 H30 0.9300 . ?
C31 C32 1.391(6) . ?
C31 C36 1.379(7) . ?
C32 H32 0.9300 . ?
C32 C33 1.377(8) . ?
C33 H33 0.9300 . ?
C33 C34 1.338(10) . ?
C34 H34 0.9300 . ?
C34 C35 1.405(10) . ?
C35 H35 0.9300 . ?
C35 C36 1.415(7) . ?
C36 H36 0.9300 . ?
O57 C54 1.225(4) . ?
O70 N41 1.371(4) . ?
N41 C40 1.371(4) . ?
N41 C42 1.348(5) . ?
N44 C38 1.352(5) . ?
N44 C45 1.470(4) . ?
N44 C48 1.455(5) . ?
N53 C40 1.361(4) . ?
N53 C49 1.458(4) . ?
N53 C52 1.490(4) . ?
N55 H55 0.85(5) . ?
N55 C54 1.346(4) . ?
N55 C56 1.459(4) . ?
C38 C39 1.398(4) . ?
C38 C43 1.419(5) . ?
C39 H39 0.9300 . ?
C39 C40 1.390(5) . ?
C42 H42 0.9300 . ?
C42 C43 1.361(5) . ?
C43 H43 0.9300 . ?
C45 H45A 0.9700 . ?
C45 H45B 0.9700 . ?
C45 C46 1.516(6) . ?
C46 H46A 0.9700 . ?
C46 H46B 0.9700 . ?
C46 C47 1.531(6) . ?
C47 H47A 0.9700 . ?
C47 H47B 0.9700 . ?
C47 C48 1.526(5) . ?
C48 H48A 0.9700 . ?
C48 H48B 0.9700 . ?
C49 H49 0.9800 . ?
C49 C50 1.535(4) . ?
C49 C54 1.523(4) . ?
C50 H50A 0.9700 . ?
C50 H50B 0.9700 . ?
C50 C51 1.524(5) . ?
C51 H51A 0.9700 . ?
C51 H51B 0.9700 . ?
C51 C52 1.517(5) . ?
C52 H52A 0.9700 . ?
C52 H52B 0.9700 . ?
C56 H56 0.9800 . ?
C56 C58 1.525(5) . ?
C56 C64 1.522(5) . ?
C58 C59 1.387(6) . ?
C58 C63 1.394(5) . ?
C59 H59 0.9300 . ?
C59 C60 1.380(6) . ?
C60 H60 0.9300 . ?
C60 C61 1.379(6) . ?
C61 H61 0.9300 . ?
C61 C62 1.385(6) . ?
C62 H62 0.9300 . ?
C62 C63 1.385(5) . ?
C63 H63 0.9300 . ?
C64 C65 1.394(6) . ?
C64 C69 1.386(6) . ?
C65 H65 0.9300 . ?
C65 C66 1.386(7) . ?
C66 H66 0.9300 . ?
C66 C67 1.364(8) . ?
C67 H67 0.9300 . ?
C67 C68 1.390(7) . ?
C68 H68 0.9300 . ?
C68 C69 1.384(6) . ?
C69 H69 0.9300 . ?
O71 H71A 0.8499 . ?
O71 H71B 0.8503 . ?

loop_
_geom_torsion_atom_site_label_1
_geom_torsion_atom_site_label_2
_geom_torsion_atom_site_label_3
_geom_torsion_atom_site_label_4
_geom_torsion
_geom_torsion_site_symmetry_1
_geom_torsion_site_symmetry_2
_geom_torsion_site_symmetry_3
_geom_torsion_site_symmetry_4
_geom_torsion_publ_flag
O37 N8 C7 N20 -6.7(4) . . . . ?
O37 N8 C7 C6 170.9(3) . . . . ?
O37 N8 C9 C10 -170.8(3) . . . . ?
N8 C9 C10 C5 0.4(5) . . . . ?
N11 C5 C6 C7 -176.5(3) . . . . ?
N11 C5 C10 C9 176.7(3) . . . . ?
N11 C12 C13 C14 30.9(4) . . . . ?
N20 C16 C17 C18 -34.4(3) . . . . ?
N20 C19 C21 O24 -39.8(4) . . . . ?
N20 C19 C21 N22 145.2(3) . . . . ?
N22 C23 C25 C26 34.0(5) . . . . ?
N22 C23 C25 C30 -148.5(3) . . . . ?
N22 C23 C31 C32 -132.8(3) . . . . ?
N22 C23 C31 C36 51.5(5) . . . . ?
C5 N11 C12 C13 170.6(3) . . . . ?
C5 N11 C15 C14 166.3(3) . . . . ?
C5 C6 C7 N8 -0.9(4) . . . . ?
C5 C6 C7 N20 176.5(3) . . . . ?
C6 C5 C10 C9 -3.0(5) . . . . ?
C7 N8 C9 C10 2.2(5) . . . . ?
C7 N20 C16 C17 -143.3(3) . . . . ?
C7 N20 C19 C18 169.6(3) . . . . ?
C7 N20 C19 C21 -71.2(3) . . . . ?
C9 N8 C7 N20 -179.4(3) . . . . ?
C9 N8 C7 C6 -1.9(4) . . . . ?
C10 C5 C6 C7 3.3(5) . . . . ?
C12 N11 C5 C6 -179.5(3) . . . . ?
C12 N11 C5 C10 0.7(5) . . . . ?
C12 N11 C15 C14 -9.8(4) . . . . ?
C12 C13 C14 C15 -37.0(4) . . . . ?
C13 C14 C15 N11 28.6(4) . . . . ?
C15 N11 C5 C6 4.9(5) . . . . ?
C15 N11 C5 C10 -174.9(3) . . . . ?
C15 N11 C12 C13 -13.4(4) . . . . ?
C16 N20 C7 N8 -32.8(4) . . . . ?
C16 N20 C7 C6 149.8(3) . . . . ?
C16 N20 C19 C18 9.1(3) . . . . ?
C16 N20 C19 C21 128.2(3) . . . . ?
C16 C17 C18 C19 40.4(4) . . . . ?
C17 C18 C19 N20 -30.3(3) . . . . ?
C17 C18 C19 C21 -150.4(3) . . . . ?
C18 C19 C21 O24 75.4(4) . . . . ?
C18 C19 C21 N22 -99.7(3) . . . . ?
C19 N20 C7 N8 169.6(3) . . . . ?
C19 N20 C7 C6 -7.8(4) . . . . ?
C19 N20 C16 C17 15.9(4) . . . . ?
C21 N22 C23 C25 -123.4(3) . . . . ?
C21 N22 C23 C31 109.1(4) . . . . ?
C23 N22 C21 O24 -6.3(5) . . . . ?
C23 N22 C21 C19 168.7(3) . . . . ?
C23 C25 C26 C27 177.9(5) . . . . ?
C23 C25 C30 C29 -177.7(4) . . . . ?
C23 C31 C32 C33 -175.4(4) . . . . ?
C23 C31 C36 C35 175.6(4) . . . . ?
C25 C23 C31 C32 101.2(4) . . . . ?
C25 C23 C31 C36 -74.5(4) . . . . ?
C25 C26 C27 C28 -0.4(8) . . . . ?
C26 C25 C30 C29 -0.2(6) . . . . ?
C26 C27 C28 C29 0.3(8) . . . . ?
C27 C28 C29 C30 -0.1(7) . . . . ?
C28 C29 C30 C25 0.1(6) . . . . ?
C30 C25 C26 C27 0.3(7) . . . . ?
C31 C23 C25 C26 161.9(4) . . . . ?
C31 C23 C25 C30 -20.6(5) . . . . ?
C31 C32 C33 C34 -0.6(7) . . . . ?
C32 C31 C36 C35 -0.1(6) . . . . ?
C32 C33 C34 C35 0.7(7) . . . . ?
C33 C34 C35 C36 -0.5(7) . . . . ?
C34 C35 C36 C31 0.1(6) . . . . ?
C36 C31 C32 C33 0.3(6) . . . . ?
O70 N41 C40 N53 -3.1(4) . . . . ?
O70 N41 C40 C39 174.4(3) . . . . ?
O70 N41 C42 C43 -174.0(3) . . . . ?
N41 C42 C43 C38 -0.1(5) . . . . ?
N44 C38 C39 C40 -178.5(3) . . . . ?
N44 C38 C43 C42 179.0(3) . . . . ?
N44 C45 C46 C47 27.8(4) . . . . ?
N53 C49 C50 C51 -32.6(4) . . . . ?
N53 C49 C54 O57 -37.5(4) . . . . ?
N53 C49 C54 N55 148.2(3) . . . . ?
N55 C56 C58 C59 -139.3(3) . . . . ?
N55 C56 C58 C63 41.3(4) . . . . ?
N55 C56 C64 C65 159.0(3) . . . . ?
N55 C56 C64 C69 -19.6(5) . . . . ?
C38 N44 C45 C46 173.6(3) . . . . ?
C38 N44 C48 C47 164.1(3) . . . . ?
C38 C39 C40 N41 -1.0(5) . . . . ?
C38 C39 C40 N53 176.4(3) . . . . ?
C39 C38 C43 C42 -2.5(5) . . . . ?
C40 N41 C42 C43 2.3(5) . . . . ?
C40 N53 C49 C50 167.1(3) . . . . ?
C40 N53 C49 C54 -74.1(4) . . . . ?
C40 N53 C52 C51 -139.6(3) . . . . ?
C42 N41 C40 N53 -179.3(3) . . . . ?
C42 N41 C40 C39 -1.8(4) . . . . ?
C43 C38 C39 C40 3.0(5) . . . . ?
C45 N44 C38 C39 -178.7(3) . . . . ?
C45 N44 C38 C43 -0.2(5) . . . . ?
C45 N44 C48 C47 -12.5(4) . . . . ?
C45 C46 C47 C48 -35.8(4) . . . . ?
C46 C47 C48 N44 29.4(4) . . . . ?
C48 N44 C38 C39 5.0(5) . . . . ?
C48 N44 C38 C43 -176.6(3) . . . . ?
C48 N44 C45 C46 -9.7(4) . . . . ?
C49 N53 C40 N41 168.9(3) . . . . ?
C49 N53 C40 C39 -8.5(5) . . . . ?
C49 N53 C52 C51 15.4(4) . . . . ?
C49 C50 C51 C52 42.1(4) . . . . ?
C50 C49 C54 O57 77.5(4) . . . . ?
C50 C49 C54 N55 -96.8(3) . . . . ?
C50 C51 C52 N53 -35.1(4) . . . . ?
C52 N53 C40 N41 -38.2(4) . . . . ?
C52 N53 C40 C39 144.4(3) . . . . ?
C52 N53 C49 C50 10.8(4) . . . . ?
C52 N53 C49 C54 129.6(3) . . . . ?
C54 N55 C56 C58 104.6(4) . . . . ?
C54 N55 C56 C64 -128.1(3) . . . . ?
C54 C49 C50 C51 -153.4(3) . . . . ?
C56 N55 C54 O57 -2.9(5) . . . . ?
C56 N55 C54 C49 171.3(3) . . . . ?
C56 C58 C59 C60 -177.3(4) . . . . ?
C56 C58 C63 C62 178.6(3) . . . . ?
C56 C64 C65 C66 -179.1(4) . . . . ?
C56 C64 C69 C68 179.5(4) . . . . ?
C58 C56 C64 C65 -73.5(4) . . . . ?
C58 C56 C64 C69 107.9(4) . . . . ?
C58 C59 C60 C61 -1.6(7) . . . . ?
C59 C58 C63 C62 -0.8(5) . . . . ?
C59 C60 C61 C62 -0.1(6) . . . . ?
C60 C61 C62 C63 1.4(6) . . . . ?
C61 C62 C63 C58 -0.9(5) . . . . ?
C63 C58 C59 C60 2.1(6) . . . . ?
C64 C56 C58 C59 93.5(4) . . . . ?
C64 C56 C58 C63 -85.8(4) . . . . ?
C64 C65 C66 C67 0.2(7) . . . . ?
C65 C64 C69 C68 0.9(6) . . . . ?
C65 C66 C67 C68 -0.4(8) . . . . ?
C66 C67 C68 C69 0.9(8) . . . . ?
C67 C68 C69 C64 -1.1(8) . . . . ?
C69 C64 C65 C66 -0.4(6) . . . . ?
